data_1516728
loop_
_publ_author_name
'Maini, Lucia'
'Mazzeo, Paolo P.'
'Farinella, Francesco'
'Fattori, Valeria'
'Braga, Dario'

_publ_section_title
;
 Mechanochemical preparation of copper iodide clusters of interest for
 luminescent devices.
;
_journal_name_full 'Faraday discussions'
_journal_page_first 93
_journal_page_last 107
_journal_paper_doi 10.1039/c3fd00164d
_journal_volume 170
_journal_year 2014
_chemical_absolute_configuration rm
_chemical_formula_moiety 'C17 H14 Cu2 I2 N P'
_chemical_formula_sum 'C17 H14 Cu2 I2 N P'
_chemical_formula_weight 644.15
_chemical_name_systematic
;
 ?
;
_space_group_IT_number 2
_symmetry_cell_setting triclinic
_symmetry_space_group_name_Hall '-P 1'
_symmetry_space_group_name_H-M 'P -1'
_atom_sites_solution_hydrogens geom
_atom_sites_solution_primary direct
_atom_sites_solution_secondary difmap
_audit_creation_date 2013-12-12T11:10:16-00:00
_audit_creation_method 'WinGX routine CIF_UPDATE'
_cell_angle_alpha 78.092(8)
_cell_angle_beta 85.576(8)
_cell_angle_gamma 86.494(7)
_cell_formula_units_Z 2
_cell_length_a 7.9805(7)
_cell_length_b 8.5298(8)
_cell_length_c 14.3667(14)
_cell_measurement_temperature 293(2)
_cell_volume 953.05(16)
_computing_structure_refinement 'SHELXL-97 (Sheldrick, 2008)'
_diffrn_ambient_temperature 293(2)
_diffrn_detector_area_resol_mean 16.1340
_diffrn_measured_fraction_theta_full 0.9984
_diffrn_measured_fraction_theta_max 0.9896
_diffrn_measurement_device_type 'Xcalibur, Sapphire3'
_diffrn_radiation_monochromator graphite
_diffrn_radiation_source 'Enhance (Mo) X-ray Source'
_diffrn_radiation_type MoK\a
_diffrn_radiation_wavelength 0.71073
_diffrn_reflns_av_R_equivalents 0.046
_diffrn_reflns_av_unetI/netI 0.0781
_diffrn_reflns_limit_h_max 9
_diffrn_reflns_limit_h_min -10
_diffrn_reflns_limit_k_max 10
_diffrn_reflns_limit_k_min -11
_diffrn_reflns_limit_l_max 13
_diffrn_reflns_limit_l_min -18
_diffrn_reflns_number 3904
_diffrn_reflns_theta_full 26.3154
_diffrn_reflns_theta_max 29.2006
_diffrn_reflns_theta_min 2.8552
_exptl_absorpt_coefficient_mu 5.552
_exptl_absorpt_correction_T_max 1.00000
_exptl_absorpt_correction_T_min 0.40317
_exptl_absorpt_correction_type multi-scan
_exptl_absorpt_process_details
;
CrysAlisPro, Oxford Diffraction Ltd.,
Version 1.171.34.44 (release 25-10-2010 CrysAlis171 .NET)
(compiled Oct 25 2010,18:11:34)
Empirical absorption correction using spherical harmonics,
 implemented in SCALE3 ABSPACK scaling algorithm.
;
_exptl_crystal_density_diffrn 2.248
_exptl_crystal_density_method 'not measured'
_exptl_crystal_F_000 606
_exptl_crystal_size_max 0.02
_exptl_crystal_size_mid 0.02
_exptl_crystal_size_min 0.01
_refine_diff_density_max 1.976
_refine_diff_density_min -1.422
_refine_diff_density_rms 0.326
_refine_ls_extinction_coef 0.008(2)
_refine_ls_extinction_method SHELXL
_refine_ls_goodness_of_fit_ref 1.11
_refine_ls_hydrogen_treatment constr
_refine_ls_matrix_type full
_refine_ls_number_parameters 185
_refine_ls_number_reflns 2594
_refine_ls_number_restraints 97
_refine_ls_restrained_S_all 1.093
_refine_ls_R_factor_all 0.1386
_refine_ls_R_factor_gt 0.1225
_refine_ls_shift/su_max 0
_refine_ls_shift/su_mean 0
_refine_ls_structure_factor_coef Fsqd
_refine_ls_weighting_details 'calc w=1/[\s^2^(Fo^2^)+(0.1265P)^2^+80.6141P] where P=(Fo^2^+2Fc^2^)/3'
_refine_ls_weighting_scheme calc
_refine_ls_wR_factor_ref 0.3395
_reflns_number_gt 2066
_reflns_number_total 2594
_reflns_threshold_expression >2\s(I)
_cod_data_source_file c3fd00164d1.cif
_cod_data_source_block (cu2i2pn)pol
_cod_depositor_comments 'Adding full bibliography for 1516728--1516730.cif.'
_cod_original_cell_volume 953.05(15)
_cod_database_code 1516728

loop_
_symmetry_equiv_pos_as_xyz
'x, y, z'
'-x, -y, -z'

loop_
_atom_site_label
_atom_site_fract_x
_atom_site_fract_y
_atom_site_fract_z
_atom_site_U_iso_or_equiv
_atom_site_adp_type
_atom_site_calc_flag
_atom_site_refinement_flags
_atom_site_occupancy
_atom_site_type_symbol
C1 0.204(4) 0.163(3) 0.690(3) 0.055(11) Uani d . 1 C
C2 0.212(5) 0.001(4) 0.731(3) 0.061(11) Uani d . 1 C
H2 0.1329 -0.0438 0.7786 0.073 Uiso calc R 1 H
C3 0.343(4) -0.089(3) 0.698(3) 0.058(12) Uani d . 1 C
H3 0.3536 -0.1983 0.7222 0.07 Uiso calc R 1 H
C4 0.471(4) -0.008(3) 0.622(3) 0.057(12) Uani d . 1 C
H4 0.5633 -0.0647 0.5993 0.069 Uiso calc R 1 H
C5 0.445(3) 0.141(3) 0.590(3) 0.039(8) Uani d D 1 C
H5 0.5209 0.1918 0.5423 0.047 Uiso calc R 1 H
C7 -0.198(3) 0.052(3) 0.762(2) 0.085(10) Uani d GU 1 C
H7 -0.1876 0.0572 0.6969 0.102 Uiso calc R 1 H
C8 -0.115(3) 0.158(2) 0.802(2) 0.048(7) Uani d GU 1 C
C9 -0.131(4) 0.151(3) 0.900(2) 0.084(10) Uani d GU 1 C
H9 -0.075 0.2218 0.9262 0.1 Uiso calc R 1 H
C10 -0.231(5) 0.037(4) 0.9580(19) 0.108(12) Uani d GU 1 C
H10 -0.2415 0.0321 1.0235 0.13 Uiso calc R 1 H
C11 -0.314(4) -0.069(4) 0.919(3) 0.124(14) Uani d GU 1 C
H11 -0.3811 -0.145 0.9575 0.148 Uiso calc R 1 H
C12 -0.298(4) -0.061(4) 0.821(3) 0.113(13) Uani d GU 1 C
H12 -0.3542 -0.1325 0.7942 0.135 Uiso calc R 1 H
C20 0.026(3) 0.532(3) 0.827(2) 0.072(9) Uani d GU 1 C
H20 -0.0811 0.5574 0.8055 0.087 Uiso calc R 1 H
C21 0.122(3) 0.405(3) 0.799(2) 0.064(8) Uani d GU 1 C
C22 0.282(3) 0.366(3) 0.831(2) 0.071(9) Uani d GU 1 C
H22 0.3461 0.2814 0.813 0.085 Uiso calc R 1 H
C23 0.347(3) 0.454(3) 0.890(2) 0.081(9) Uani d GU 1 C
H23 0.4543 0.4284 0.9117 0.097 Uiso calc R 1 H
C24 0.251(4) 0.581(3) 0.918(2) 0.084(10) Uani d GU 1 C
H24 0.2948 0.64 0.9572 0.101 Uiso calc R 1 H
C25 0.091(4) 0.620(3) 0.886(2) 0.080(9) Uani d GU 1 C
H25 0.0271 0.7045 0.9042 0.096 Uiso calc R 1 H
Cu3 -0.0841(5) 0.4504(5) 0.5937(4) 0.0560(15) Uani d . 1 Cu
Cu4 0.2981(5) 0.4684(5) 0.5535(4) 0.0645(16) Uani d . 1 Cu
I1 -0.0920(2) 0.2809(2) 0.4551(2) 0.0508(9) Uani d . 1 I
I2 0.4000(2) 0.4593(2) 0.3668(2) 0.0521(9) Uani d . 1 I
P5 0.0260(9) 0.2976(9) 0.7227(8) 0.050(3) Uani d . 1 P
N1 0.307(2) 0.237(3) 0.623(2) 0.047(8) Uani d D 1 N

loop_
_atom_site_aniso_label
_atom_site_aniso_U_11
_atom_site_aniso_U_22
_atom_site_aniso_U_33
_atom_site_aniso_U_12
_atom_site_aniso_U_13
_atom_site_aniso_U_23
C1 0.044(16) 0.018(12) 0.10(4) -0.003(11) 0.004(17) -0.018(15)
C2 0.07(2) 0.06(2) 0.04(4) -0.008(17) 0.006(18) 0.002(17)
C3 0.053(18) 0.014(12) 0.11(4) 0.007(11) -0.012(18) -0.015(15)
C4 0.051(18) 0.032(15) 0.10(4) 0.004(12) -0.007(18) -0.043(18)
C5 0.037(15) 0.043(15) 0.04(3) -0.006(11) -0.007(12) -0.018(13)
C7 0.08(2) 0.09(2) 0.08(2) -0.046(16) -0.013(17) 0.000(17)
C8 0.035(13) 0.033(12) 0.07(2) 0.011(9) 0.012(13) -0.017(12)
C9 0.11(2) 0.071(19) 0.07(2) -0.016(15) 0.020(19) -0.014(17)
C10 0.12(3) 0.11(3) 0.08(3) -0.033(19) 0.03(2) -0.007(19)
C11 0.12(3) 0.14(3) 0.10(3) -0.07(2) 0.02(2) 0.01(2)
C12 0.09(2) 0.13(3) 0.10(3) -0.076(19) -0.01(2) 0.00(2)
C20 0.094(18) 0.038(14) 0.08(3) 0.003(12) 0.001(16) -0.016(14)
C21 0.062(15) 0.051(15) 0.08(3) 0.000(12) 0.003(14) -0.020(14)
C22 0.069(16) 0.074(19) 0.07(3) -0.004(13) -0.006(16) -0.013(14)
C23 0.10(2) 0.076(19) 0.07(3) -0.014(14) -0.015(17) -0.007(16)
C24 0.11(2) 0.072(19) 0.07(3) -0.031(16) 0.010(18) -0.013(16)
C25 0.11(2) 0.063(18) 0.07(3) -0.009(15) 0.019(18) -0.024(14)
Cu3 0.037(2) 0.051(2) 0.079(5) 0.0059(15) -0.0071(19) -0.011(2)
Cu4 0.057(3) 0.038(2) 0.093(5) 0.0052(17) 0.004(2) -0.005(2)
I1 0.0349(11) 0.0374(11) 0.083(2) -0.0023(7) -0.0006(9) -0.0188(10)
I2 0.0328(11) 0.0474(12) 0.075(2) 0.0026(8) 0.0013(9) -0.0140(10)
P5 0.033(4) 0.039(4) 0.074(9) -0.001(3) 0.000(4) -0.006(4)
N1 0.022(10) 0.030(11) 0.09(3) 0.000(8) 0.003(11) -0.022(12)

loop_
_atom_type_symbol
_atom_type_description
_atom_type_scat_dispersion_real
_atom_type_scat_dispersion_imag
_atom_type_scat_source
C C 0.0033 0.0016 'International Tables Vol C Tables 4.2.6.8 and 6.1.1.4'
H H 0 0 'International Tables Vol C Tables 4.2.6.8 and 6.1.1.4'
Cu Cu 0.3201 1.2651 'International Tables Vol C Tables 4.2.6.8 and 6.1.1.4'
I I -0.4742 1.8119 'International Tables Vol C Tables 4.2.6.8 and 6.1.1.4'
P P 0.1023 0.0942 'International Tables Vol C Tables 4.2.6.8 and 6.1.1.4'
N N 0.0061 0.0033 'International Tables Vol C Tables 4.2.6.8 and 6.1.1.4'

loop_
_geom_angle_atom_site_label_1
_geom_angle_atom_site_label_2
_geom_angle_atom_site_label_3
_geom_angle
_geom_angle_site_symmetry_1
_geom_angle_site_symmetry_3
N1 C1 C2 126(3) . .
N1 C1 P5 113(2) . .
C2 C1 P5 121(3) . .
C3 C2 C1 116(3) . .
C2 C3 C4 120(3) . .
C5 C4 C3 117(3) . .
C4 C5 N1 124(3) . .
C8 C7 C12 120 . .
C7 C8 C9 120 . .
C7 C8 P5 118.2(15) . .
C9 C8 P5 121.7(15) . .
C10 C9 C8 120 . .
C11 C10 C9 120 . .
C10 C11 C12 120 . .
C11 C12 C7 120 . .
C21 C20 C25 120 . .
C22 C21 C20 120 . .
C22 C21 P5 123.4(14) . .
C20 C21 P5 116.6(14) . .
C21 C22 C23 120 . .
C24 C23 C22 120 . .
C25 C24 C23 120 . .
C24 C25 C20 120 . .
P5 Cu3 I2 110.8(3) . 2_566
P5 Cu3 I1 110.3(3) . .
I2 Cu3 I1 106.02(17) 2_566 .
P5 Cu3 I1 107.5(3) . 2_566
I2 Cu3 I1 107.15(14) 2_566 2_566
I1 Cu3 I1 115.04(19) . 2_566
P5 Cu3 Cu4 156.7(3) . 2_566
I2 Cu3 Cu4 61.18(15) 2_566 2_566
I1 Cu3 Cu4 56.87(15) . 2_566
I1 Cu3 Cu4 95.75(18) 2_566 2_566
P5 Cu3 Cu3 127.1(3) . 2_566
I2 Cu3 Cu3 122.1(2) 2_566 2_566
I1 Cu3 Cu3 57.58(18) . 2_566
I1 Cu3 Cu3 57.46(15) 2_566 2_566
Cu4 Cu3 Cu3 65.5(2) 2_566 2_566
N1 Cu4 I1 137.7(6) . 2_566
N1 Cu4 I2 104.9(8) . .
I1 Cu4 I2 105.4(2) 2_566 .
N1 Cu4 Cu3 116.8(8) . 2_566
I1 Cu4 Cu3 60.16(15) 2_566 2_566
I2 Cu4 Cu3 57.15(16) . 2_566
N1 Cu4 I2 93.4(8) . 2_666
I1 Cu4 I2 107.04(17) 2_566 2_666
I2 Cu4 I2 103.97(16) . 2_666
Cu3 Cu4 I2 146.9(2) 2_566 2_666
Cu4 I1 Cu3 62.97(17) 2_566 .
Cu4 I1 Cu3 70.62(13) 2_566 2_566
Cu3 I1 Cu3 64.96(19) . 2_566
Cu3 I2 Cu4 61.67(16) 2_566 .
Cu3 I2 Cu4 128.71(17) 2_566 2_666
Cu4 I2 Cu4 76.03(16) . 2_666
C21 P5 C8 105.6(14) . .
C21 P5 C1 102.4(14) . .
C8 P5 C1 103.2(12) . .
C21 P5 Cu3 115.6(9) . .
C8 P5 Cu3 116.7(9) . .
C1 P5 Cu3 111.7(15) . .
C1 N1 C5 117(2) . .
C1 N1 Cu4 129.2(16) . .
C5 N1 Cu4 114.1(19) . .

loop_
_geom_bond_atom_site_label_1
_geom_bond_atom_site_label_2
_geom_bond_site_symmetry_2
_geom_bond_distance
C1 N1 . 1.30(4)
C1 C2 . 1.39(5)
C1 P5 . 1.86(3)
C2 C3 . 1.37(5)
C3 C4 . 1.53(5)
C4 C5 . 1.26(4)
C5 N1 . 1.443(10)
C7 C8 . 1.39
C7 C12 . 1.39
C8 C9 . 1.39
C8 P5 . 1.84(2)
C9 C10 . 1.39
C10 C11 . 1.39
C11 C12 . 1.39
C20 C21 . 1.39
C20 C25 . 1.39
C21 C22 . 1.39
C21 P5 . 1.81(2)
C22 C23 . 1.39
C23 C24 . 1.39
C24 C25 . 1.39
Cu3 P5 . 2.241(11)
Cu3 I2 2_566 2.644(4)
Cu3 I1 . 2.698(6)
Cu3 I1 2_566 2.701(4)
Cu3 Cu4 2_566 2.770(8)
Cu3 Cu3 2_566 2.899(10)
Cu4 N1 . 2.02(2)
Cu4 I1 2_566 2.604(4)
Cu4 I2 . 2.758(7)
Cu4 Cu3 2_566 2.770(8)
Cu4 I2 2_666 2.898(6)
I1 Cu4 2_566 2.604(4)
I1 Cu3 2_566 2.701(4)
I2 Cu3 2_566 2.644(4)
I2 Cu4 2_666 2.898(6)
